data_7013068
loop_
_publ_author_name
'Mason R. Haneline'
'Julie B. King'
'Fran\,cois P. Gabba\"i'

_publ_section_title
;
 Methyl substituted benzene adducts of trimeric perfluoro-o-phenylene
 mercury
;
_journal_issue 13
_journal_name_full 'Dalton Trans.'
_journal_page_first 2686
_journal_page_last 2690
_journal_paper_doi 10.1039/b304023b
_journal_year 2003
_chemical_formula_sum 'C25 H8 F12 Hg3'
_chemical_formula_weight 1138.08
_chemical_name_common (o-C6F4Hg)3-(CH3)(C6H5)
_chemical_name_systematic
;
?
;
_space_group_IT_number 14
_symmetry_cell_setting monoclinic
_symmetry_space_group_name_Hall '-P 2ybc'
_symmetry_space_group_name_H-M 'P 1 21/c 1'
_atom_sites_solution_hydrogens geom
_atom_sites_solution_primary direct
_atom_sites_solution_secondary difmap
_audit_creation_method SHELXL-97
_cell_angle_alpha 90.00
_cell_angle_beta 93.550(4)
_cell_angle_gamma 90.00
_cell_formula_units_Z 4
_cell_length_a 9.514(2)
_cell_length_b 7.4205(19)
_cell_length_c 35.267(9)
_cell_measurement_temperature 293(2)
_cell_volume 2485.0(10)
_computing_structure_refinement 'SHELXL-97 (Sheldrick, 1997)'
_computing_structure_solution 'SHELXS-97 (Sheldrick, 1990)'
_diffrn_ambient_temperature 293(2)
_diffrn_measured_fraction_theta_full 0.999
_diffrn_measured_fraction_theta_max 0.999
_diffrn_radiation_monochromator graphite
_diffrn_radiation_source 'fine-focus sealed tube'
_diffrn_radiation_type MoK\a
_diffrn_radiation_wavelength 0.71073
_diffrn_reflns_av_R_equivalents 0.1125
_diffrn_reflns_av_sigmaI/netI 0.0662
_diffrn_reflns_limit_h_max 10
_diffrn_reflns_limit_h_min -10
_diffrn_reflns_limit_k_max 8
_diffrn_reflns_limit_k_min -8
_diffrn_reflns_limit_l_max 40
_diffrn_reflns_limit_l_min -40
_diffrn_reflns_number 21172
_diffrn_reflns_theta_full 24.00
_diffrn_reflns_theta_max 24.00
_diffrn_reflns_theta_min 1.16
_exptl_absorpt_coefficient_mu 18.592
_exptl_absorpt_correction_T_max 0.965
_exptl_absorpt_correction_T_min 0.262
_exptl_absorpt_correction_type Emperical
_exptl_crystal_density_diffrn 3.042
_exptl_crystal_density_method 'not measured'
_exptl_crystal_F_000 2024
_exptl_crystal_size_max 0.44
_exptl_crystal_size_mid 0.21
_exptl_crystal_size_min 0.16
_refine_diff_density_max 1.681
_refine_diff_density_min -2.237
_refine_diff_density_rms 0.297
_refine_ls_extinction_method none
_refine_ls_goodness_of_fit_ref 1.010
_refine_ls_hydrogen_treatment mixed
_refine_ls_matrix_type full
_refine_ls_number_parameters 361
_refine_ls_number_reflns 3906
_refine_ls_number_restraints 150
_refine_ls_restrained_S_all 0.997
_refine_ls_R_factor_all 0.0596
_refine_ls_R_factor_gt 0.0433
_refine_ls_shift/su_max 0.000
_refine_ls_shift/su_mean 0.000
_refine_ls_structure_factor_coef Fsqd
_refine_ls_weighting_details 'calc w=1/[\s^2^(Fo^2^)+(0.0700P)^2^+0.0000P] where P=(Fo^2^+2Fc^2^)/3'
_refine_ls_weighting_scheme calc
_refine_ls_wR_factor_gt 0.1046
_refine_ls_wR_factor_ref 0.1176
_reflns_number_gt 3028
_reflns_number_total 3906
_reflns_threshold_expression >2sigma(I)
_cod_data_source_file b304023b.txt
_cod_data_source_block compound_2
_cod_depositor_comments
;
The following automatic conversions were performed:
'_symmetry_cell_setting' value 'Monoclinic' changed to 'monoclinic'
according to '/home/saulius/struct/CIF-dictionaries/cif_core.dic'
dictionary named 'cif_core.dic' version 2.4.1 from 2010-06-29.

Automatic conversion script
Id: cif_fix_enum 1527 2010-12-29 10:47:43Z saulius 
;
_cod_original_cell_volume 2485.1(11)
_cod_original_sg_symbol_H-M P2(1)/c
_cod_database_code 7013068

loop_
_symmetry_equiv_pos_as_xyz
'x, y, z'
'-x, y+1/2, -z+1/2'
'-x, -y, -z'
'x, -y-1/2, z-1/2'

loop_
_atom_site_label
_atom_site_type_symbol
_atom_site_fract_x
_atom_site_fract_y
_atom_site_fract_z
_atom_site_U_iso_or_equiv
_atom_site_adp_type
_atom_site_occupancy
_atom_site_symmetry_multiplicity
_atom_site_calc_flag
_atom_site_refinement_flags
_atom_site_disorder_assembly
_atom_site_disorder_group
Hg1 Hg -0.76004(5) -0.02106(7) 0.184356(14) 0.03491(18) Uani 1 1 d . . .
Hg2 Hg -0.94449(6) 0.13532(8) 0.098726(14) 0.03856(19) Uani 1 1 d . . .
Hg3 Hg -0.61543(6) -0.09703(7) 0.094788(14) 0.03737(19) Uani 1 1 d . . .
F3 F -0.3163(10) -0.2784(14) 0.1118(2) 0.071(3) Uani 1 1 d . . .
F4 F -0.1638(9) -0.3414(13) 0.1767(3) 0.064(3) Uani 1 1 d . . .
F5 F -0.2644(9) -0.2533(12) 0.2448(2) 0.058(2) Uani 1 1 d . . .
F6 F -0.5162(8) -0.1012(12) 0.2473(2) 0.052(2) Uani 1 1 d . . .
F9 F -0.9744(9) 0.0099(11) 0.2492(2) 0.052(2) Uani 1 1 d . . .
F10 F -1.2284(9) 0.1625(12) 0.2513(2) 0.056(2) Uani 1 1 d . . .
F11 F -1.3610(9) 0.3006(14) 0.1874(2) 0.067(3) Uani 1 1 d . . .
F12 F -1.2366(10) 0.2809(14) 0.1209(2) 0.071(3) Uani 1 1 d . . .
F15 F -1.0186(9) 0.2876(13) 0.0156(3) 0.061(2) Uani 1 1 d . . .
F16 F -0.9077(10) 0.2224(14) -0.0509(2) 0.072(3) Uani 1 1 d . . .
F17 F -0.6915(12) -0.0128(15) -0.0550(3) 0.077(3) Uani 1 1 d . . .
F18 F -0.5718(10) -0.1616(13) 0.0088(2) 0.062(3) Uani 1 1 d . . .
C1 C -0.5558(14) -0.1107(17) 0.1801(4) 0.034(3) Uani 1 1 d U . .
C2 C -0.5041(14) -0.1515(17) 0.1451(4) 0.034(3) Uani 1 1 d U . .
C3 C -0.3702(14) -0.2308(17) 0.1454(4) 0.036(3) Uani 1 1 d U . .
C4 C -0.2932(14) -0.2671(19) 0.1777(4) 0.039(3) Uani 1 1 d U . .
C5 C -0.3441(13) -0.2227(19) 0.2120(4) 0.040(3) Uani 1 1 d U . .
C6 C -0.4690(13) -0.1446(19) 0.2141(4) 0.034(3) Uani 1 1 d U . .
C7 C -1.0351(14) 0.1406(18) 0.1498(4) 0.036(3) Uani 1 1 d U . .
C8 C -0.9660(14) 0.0667(18) 0.1832(4) 0.034(3) Uani 1 1 d U . .
C9 C -1.0328(14) 0.0798(19) 0.2169(4) 0.037(3) Uani 1 1 d U . .
C10 C -1.1638(15) 0.1560(19) 0.2187(4) 0.039(3) Uani 1 1 d U . .
C11 C -1.2303(15) 0.2226(19) 0.1855(4) 0.040(3) Uani 1 1 d U . .
C12 C -1.1651(15) 0.214(2) 0.1529(4) 0.041(3) Uani 1 1 d U . .
C13 C -0.7328(15) -0.0114(18) 0.0463(4) 0.037(3) Uani 1 1 d U . .
C14 C -0.8481(15) 0.0997(19) 0.0483(4) 0.037(3) Uani 1 1 d U . .
C15 C -0.9069(16) 0.180(2) 0.0156(4) 0.043(3) Uani 1 1 d U . .
C16 C -0.8552(16) 0.146(2) -0.0191(4) 0.044(3) Uani 1 1 d U . .
C17 C -0.7433(16) 0.030(2) -0.0210(4) 0.045(3) Uani 1 1 d U . .
C18 C -0.6857(16) -0.047(2) 0.0115(4) 0.041(3) Uani 1 1 d U . .
C01 C -0.6697(19) 0.461(2) 0.0911(5) 0.059(3) Uani 1 1 d U . .
C02 C -0.6211(19) 0.407(2) 0.1255(5) 0.063(4) Uani 1 1 d U . .
H02A H -0.5357 0.3461 0.1283 0.076 Uiso 1 1 calc R . .
C03 C -0.6988(19) 0.443(2) 0.1581(6) 0.067(4) Uani 1 1 d U . .
H03A H -0.6633 0.4095 0.1822 0.080 Uiso 1 1 calc R . .
C04 C -0.826(2) 0.526(2) 0.1529(6) 0.067(4) Uani 1 1 d U . .
H04A H -0.8782 0.5481 0.1738 0.080 Uiso 1 1 calc R . .
C05 C -0.879(2) 0.578(2) 0.1179(5) 0.064(4) Uani 1 1 d U . .
H05A H -0.9668 0.6337 0.1154 0.077 Uiso 1 1 calc R . .
C06 C -0.8048(18) 0.549(2) 0.0860(5) 0.060(3) Uani 1 1 d U . .
H06A H -0.8405 0.5854 0.0621 0.072 Uiso 1 1 calc R . .
C07 C -0.583(2) 0.434(3) 0.0562(6) 0.081(5) Uani 1 1 d U . .
H07A H -0.4959 0.3751 0.0638 0.122 Uiso 1 1 calc R . .
H07B H -0.5633 0.5495 0.0453 0.122 Uiso 1 1 calc R . .
H07C H -0.6351 0.3617 0.0377 0.122 Uiso 1 1 calc R . .

loop_
_atom_site_aniso_label
_atom_site_aniso_U_11
_atom_site_aniso_U_22
_atom_site_aniso_U_33
_atom_site_aniso_U_23
_atom_site_aniso_U_13
_atom_site_aniso_U_12
Hg1 0.0348(3) 0.0391(3) 0.0302(3) 0.0012(2) -0.0030(2) -0.0016(2)
Hg2 0.0472(4) 0.0400(3) 0.0279(3) 0.0012(2) -0.0015(2) -0.0024(3)
Hg3 0.0520(4) 0.0343(3) 0.0251(3) 0.0028(2) -0.0033(2) 0.0007(3)
F3 0.079(7) 0.081(7) 0.055(6) 0.001(5) 0.024(5) 0.034(6)
F4 0.049(6) 0.077(7) 0.067(6) 0.008(5) 0.008(5) 0.034(5)
F5 0.050(5) 0.075(7) 0.047(5) 0.012(5) -0.014(4) 0.012(5)
F6 0.041(5) 0.083(7) 0.034(5) 0.010(4) 0.009(4) 0.006(4)
F9 0.052(5) 0.070(6) 0.032(4) 0.009(4) -0.009(4) 0.004(4)
F10 0.066(6) 0.070(6) 0.032(5) -0.003(4) 0.010(4) 0.014(5)
F11 0.049(6) 0.099(8) 0.052(5) -0.010(5) -0.003(4) 0.029(5)
F12 0.069(6) 0.097(8) 0.047(5) 0.010(5) -0.007(5) 0.033(6)
F15 0.047(5) 0.077(7) 0.059(6) 0.019(5) 0.001(4) 0.012(5)
F16 0.085(7) 0.099(8) 0.031(5) 0.028(5) -0.013(5) -0.007(6)
F17 0.101(8) 0.094(8) 0.038(5) 0.008(5) 0.023(5) 0.008(6)
F18 0.080(7) 0.068(6) 0.039(5) -0.007(4) 0.013(5) 0.007(5)
C1 0.035(6) 0.035(6) 0.031(5) 0.009(5) -0.007(5) -0.008(5)
C2 0.041(6) 0.031(6) 0.030(5) 0.004(5) 0.004(5) -0.003(5)
C3 0.045(6) 0.034(6) 0.030(5) 0.005(5) 0.006(5) 0.001(5)
C4 0.035(6) 0.042(6) 0.039(6) 0.012(5) 0.000(5) 0.005(5)
C5 0.027(6) 0.050(6) 0.041(6) 0.017(5) -0.002(5) 0.001(5)
C6 0.024(5) 0.044(6) 0.036(6) 0.016(5) 0.007(5) -0.004(5)
C7 0.033(6) 0.040(6) 0.035(6) -0.002(5) 0.006(5) 0.000(5)
C8 0.030(6) 0.040(6) 0.033(5) 0.000(5) 0.002(5) -0.007(5)
C9 0.031(6) 0.039(6) 0.039(6) 0.000(5) -0.007(5) -0.008(5)
C10 0.043(6) 0.037(6) 0.038(6) -0.004(5) 0.002(5) 0.001(5)
C11 0.046(6) 0.039(6) 0.034(6) -0.001(5) -0.012(5) 0.006(5)
C12 0.042(6) 0.047(6) 0.032(6) -0.001(5) -0.012(5) 0.009(5)
C13 0.041(6) 0.038(6) 0.031(5) 0.005(5) -0.002(5) -0.008(5)
C14 0.040(6) 0.045(6) 0.026(5) 0.008(5) 0.003(5) -0.010(5)
C15 0.043(6) 0.051(6) 0.035(6) 0.008(5) -0.007(5) -0.013(6)
C16 0.049(6) 0.050(6) 0.033(6) 0.017(5) -0.005(5) -0.009(5)
C17 0.055(7) 0.053(7) 0.025(5) 0.003(5) -0.002(5) -0.008(6)
C18 0.048(6) 0.043(6) 0.032(5) 0.002(5) 0.000(5) -0.006(5)
C01 0.067(7) 0.033(6) 0.078(7) 0.003(6) -0.006(6) -0.010(6)
C02 0.064(8) 0.043(7) 0.081(8) 0.004(7) -0.019(7) -0.005(6)
C03 0.073(8) 0.049(7) 0.073(8) 0.009(7) -0.029(7) -0.016(6)
C04 0.072(8) 0.051(7) 0.075(8) 0.002(7) -0.013(7) -0.017(6)
C05 0.065(8) 0.047(7) 0.079(8) 0.013(7) -0.010(7) -0.005(6)
C06 0.061(7) 0.039(6) 0.079(8) 0.010(6) -0.005(6) -0.006(6)
C07 0.093(13) 0.057(10) 0.095(13) -0.011(10) 0.017(11) -0.017(10)

loop_
_atom_type_symbol
_atom_type_description
_atom_type_scat_dispersion_real
_atom_type_scat_dispersion_imag
_atom_type_scat_source
C C 0.0033 0.0016 'International Tables Vol C Tables 4.2.6.8 and 6.1.1.4'
H H 0.0000 0.0000 'International Tables Vol C Tables 4.2.6.8 and 6.1.1.4'
F F 0.0171 0.0103 'International Tables Vol C Tables 4.2.6.8 and 6.1.1.4'
Hg Hg -2.3894 9.2266 'International Tables Vol C Tables 4.2.6.8 and 6.1.1.4'

loop_
_geom_angle_atom_site_label_1
_geom_angle_atom_site_label_2
_geom_angle_atom_site_label_3
_geom_angle
_geom_angle_site_symmetry_1
_geom_angle_site_symmetry_3
_geom_angle_publ_flag
C8 Hg1 C1 174.6(5) . . ?
C7 Hg2 C14 173.5(6) . . ?
C2 Hg3 C13 173.2(5) . . ?
C2 Hg3 C01 106.2(4) . . ?
C13 Hg3 C01 67.2(4) . . ?
C2 Hg3 C06 113.4(4) . . ?
C13 Hg3 C06 59.8(4) . . ?
C01 Hg3 C06 13.5(3) . . ?
C2 C1 C6 119.2(12) . . ?
C2 C1 Hg1 121.4(9) . . ?
C6 C1 Hg1 119.3(10) . . ?
C1 C2 C3 117.1(11) . . ?
C1 C2 Hg3 122.2(10) . . ?
C3 C2 Hg3 120.6(9) . . ?
C4 C3 F3 118.0(12) . . ?
C4 C3 C2 122.5(12) . . ?
F3 C3 C2 119.5(11) . . ?
C3 C4 F4 120.6(13) . . ?
C3 C4 C5 119.8(13) . . ?
F4 C4 C5 119.6(11) . . ?
C6 C5 F5 118.7(13) . . ?
C6 C5 C4 121.3(12) . . ?
F5 C5 C4 120.0(12) . . ?
F6 C6 C5 120.7(12) . . ?
F6 C6 C1 119.3(12) . . ?
C5 C6 C1 120.0(13) . . ?
C12 C7 C8 117.8(12) . . ?
C12 C7 Hg2 120.7(10) . . ?
C8 C7 Hg2 121.5(10) . . ?
C9 C8 C7 117.9(12) . . ?
C9 C8 Hg1 119.4(9) . . ?
C7 C8 Hg1 121.9(10) . . ?
F9 C9 C10 116.7(13) . . ?
F9 C9 C8 120.9(12) . . ?
C10 C9 C8 122.3(12) . . ?
F10 C10 C9 121.4(12) . . ?
F10 C10 C11 120.2(13) . . ?
C9 C10 C11 118.4(13) . . ?
C12 C11 F11 121.7(12) . . ?
C12 C11 C10 119.8(13) . . ?
F11 C11 C10 118.5(13) . . ?
C11 C12 C7 123.7(12) . . ?
C11 C12 F12 117.2(12) . . ?
C7 C12 F12 119.0(13) . . ?
C18 C13 C14 118.2(12) . . ?
C18 C13 Hg3 119.5(11) . . ?
C14 C13 Hg3 121.8(10) . . ?
C13 C14 C15 119.8(13) . . ?
C13 C14 Hg2 121.3(10) . . ?
C15 C14 Hg2 118.8(11) . . ?
F15 C15 C16 116.1(12) . . ?
F15 C15 C14 122.9(14) . . ?
C16 C15 C14 120.9(15) . . ?
F16 C16 C15 122.6(14) . . ?
F16 C16 C17 118.5(14) . . ?
C15 C16 C17 118.9(13) . . ?
F17 C17 C18 119.5(14) . . ?
F17 C17 C16 121.0(13) . . ?
C18 C17 C16 119.5(14) . . ?
C13 C18 C17 122.6(14) . . ?
C13 C18 F18 119.0(12) . . ?
C17 C18 F18 118.4(13) . . ?
C02 C01 C06 120.3(19) . . ?
C02 C01 C07 121.1(18) . . ?
C06 C01 C07 118.6(16) . . ?
C02 C01 Hg3 68.9(10) . . ?
C06 C01 Hg3 124.2(10) . . ?
C07 C01 Hg3 80.0(10) . . ?
C01 C02 C03 120.7(18) . . ?
C04 C03 C02 118.4(17) . . ?
C05 C04 C03 122(2) . . ?
C04 C05 C06 120.9(19) . . ?
C05 C06 C01 117.8(17) . . ?
C05 C06 Hg3 107.0(10) . . ?
C01 C06 Hg3 42.4(8) . . ?

loop_
_geom_bond_atom_site_label_1
_geom_bond_atom_site_label_2
_geom_bond_distance
_geom_bond_site_symmetry_2
_geom_bond_publ_flag
Hg1 C8 2.063(13) . ?
Hg1 C1 2.069(14) . ?
Hg2 C7 2.046(13) . ?
Hg2 C14 2.067(13) . ?
Hg3 C2 2.049(13) . ?
Hg3 C13 2.084(13) . ?
Hg3 C01 4.173(16) . ?
Hg3 C06 5.125(16) . ?
F3 C3 1.364(15) . ?
F4 C4 1.352(15) . ?
F5 C5 1.361(14) . ?
F6 C6 1.319(15) . ?
F9 C9 1.341(15) . ?
F10 C10 1.338(16) . ?
F11 C11 1.377(16) . ?
F12 C12 1.373(15) . ?
F15 C15 1.327(17) . ?
F16 C16 1.326(15) . ?
F17 C17 1.360(17) . ?
F18 C18 1.384(17) . ?
C1 C2 1.389(18) . ?
C1 C6 1.436(17) . ?
C2 C3 1.403(18) . ?
C3 C4 1.344(17) . ?
C4 C5 1.371(19) . ?
C5 C6 1.328(18) . ?
C7 C12 1.363(19) . ?
C7 C8 1.422(18) . ?
C8 C9 1.385(19) . ?
C9 C10 1.373(19) . ?
C10 C11 1.385(18) . ?
C11 C12 1.34(2) . ?
C13 C18 1.36(2) . ?
C13 C14 1.38(2) . ?
C14 C15 1.387(18) . ?
C15 C16 1.37(2) . ?
C16 C17 1.38(2) . ?
C17 C18 1.366(19) . ?
C01 C02 1.33(2) . ?
C01 C06 1.44(2) . ?
C01 C07 1.54(3) . ?
C02 C03 1.43(3) . ?
C03 C04 1.36(2) . ?
C04 C05 1.36(2) . ?
C05 C06 1.38(2) . ?

loop_
_cod_related_entry_id
_cod_related_entry_database
_cod_related_entry_code
1 ChemSpider 30652753
